data_4021694
loop_
_publ_author_name
'David Coqui\`ere'
'H\'el\`ene Cadeau'
'Yannick Rondelez'
'Michel Giorgi'
'Olivia Reinaud'

_publ_section_title
;
 Ipso-Chlorosulfonylation of Calixarenes: A Powerful Tool
 for the Selective Functionalization of the Large Rim
;
_journal_name_full 'Journal of Organic Chemistry'
_journal_page_first 4059
_journal_page_last 4065
_journal_paper_doi 10.1021/jo052605p
_journal_volume 71
_journal_year 2006
_chemical_formula_sum 'C81 H111 N9 O15 S3'
_chemical_formula_weight 1546.97
_chemical_name_systematic
;
 ?
;
_space_group_IT_number 15
_symmetry_cell_setting monoclinic
_symmetry_space_group_name_Hall '-C 2yc'
_symmetry_space_group_name_H-M 'C 1 2/c 1'
_atom_sites_solution_hydrogens geom
_atom_sites_solution_primary direct
_atom_sites_solution_secondary difmap
_audit_creation_method SHELXL-97
_cell_angle_alpha 90.00
_cell_angle_beta 115.2470(10)
_cell_angle_gamma 90.00
_cell_formula_units_Z 8
_cell_length_a 37.2189(5)
_cell_length_b 25.8102(4)
_cell_length_c 22.6434(4)
_cell_measurement_reflns_used 48136
_cell_measurement_temperature 223(2)
_cell_measurement_theta_max 28.52
_cell_measurement_theta_min 0.99
_cell_volume 19674.1(5)
_computing_cell_refinement 'Denzo and Scalepack (Otwinowski & Minor, 1997)'
_computing_data_collection 'KappaCCD (Bruker-Nonius, 1998)'
_computing_data_reduction 'Denzo and Scalepack (Otwinowski & Minor, 1997)'
_computing_structure_refinement 'SHELXL-97 (Sheldrick, 1997)'
_computing_structure_solution 'SIR92 (Altomare et al., 1994)'
_diffrn_ambient_temperature 223(2)
_diffrn_measured_fraction_theta_full 0.922
_diffrn_measured_fraction_theta_max 0.922
_diffrn_measurement_device_type KappaCCD
_diffrn_measurement_method 'Phi scan'
_diffrn_radiation_monochromator graphite
_diffrn_radiation_source 'fine-focus sealed tube'
_diffrn_radiation_type MoK\a
_diffrn_radiation_wavelength 0.71073
_diffrn_reflns_av_R_equivalents 0.068
_diffrn_reflns_av_sigmaI/netI 0.1004
_diffrn_reflns_limit_h_max 49
_diffrn_reflns_limit_h_min 0
_diffrn_reflns_limit_k_max 32
_diffrn_reflns_limit_k_min 0
_diffrn_reflns_limit_l_max 27
_diffrn_reflns_limit_l_min -30
_diffrn_reflns_number 48136
_diffrn_reflns_theta_full 28.52
_diffrn_reflns_theta_max 28.52
_diffrn_reflns_theta_min 0.99
_exptl_absorpt_coefficient_mu 0.133
_exptl_absorpt_correction_type none
_exptl_crystal_colour colorless
_exptl_crystal_density_diffrn 1.045
_exptl_crystal_density_method 'not measured'
_exptl_crystal_description prism
_exptl_crystal_F_000 6624
_exptl_crystal_size_max .5
_exptl_crystal_size_mid .4
_exptl_crystal_size_min .2
_refine_diff_density_max 0.595
_refine_diff_density_min -0.344
_refine_diff_density_rms 0.078
_refine_ls_extinction_coef 0.0025(3)
_refine_ls_extinction_expression Fc^*^=kFc[1+0.001xFc^2^\l^3^/sin(2\q)]^-1/4^
_refine_ls_extinction_method SHELXL
_refine_ls_goodness_of_fit_ref 1.055
_refine_ls_hydrogen_treatment mixed
_refine_ls_matrix_type full
_refine_ls_number_parameters 1029
_refine_ls_number_reflns 23041
_refine_ls_number_restraints 0
_refine_ls_restrained_S_all 1.055
_refine_ls_R_factor_all 0.2169
_refine_ls_R_factor_gt 0.1199
_refine_ls_shift/su_max 0.000
_refine_ls_shift/su_mean 0.000
_refine_ls_structure_factor_coef Fsqd
_refine_ls_weighting_details 'calc w=1/[\s^2^(Fo^2^)+(0.1536P)^2^+44.2209P] where P=(Fo^2^+2Fc^2^)/3'
_refine_ls_weighting_scheme calc
_refine_ls_wR_factor_gt 0.2893
_refine_ls_wR_factor_ref 0.3551
_reflns_number_gt 11251
_reflns_number_total 23041
_reflns_threshold_expression >2sigma(I)
_cod_data_source_file jo052605psi20051220_031200.cif
_cod_depositor_comments
;
The following automatic conversions were performed:
'_symmetry_cell_setting' value 'Monoclinic' changed to 'monoclinic'
according to '/home/saulius/struct/CIF-dictionaries/cif_core.dic'
dictionary named 'cif_core.dic' version 2.4.1 from 2010-06-29.

Automatic conversion script
Id: cif_fix_enum 1527 2010-12-29 10:47:43Z saulius 
;
_cod_original_sg_symbol_H-M 'C 2/c'
_cod_database_code 4021694

loop_
_symmetry_equiv_pos_as_xyz
'x, y, z'
'-x, y, -z+1/2'
'x+1/2, y+1/2, z'
'-x+1/2, y+1/2, -z+1/2'
'-x, -y, -z'
'x, -y, z-1/2'
'-x+1/2, -y+1/2, -z'
'x+1/2, -y+1/2, z-1/2'

loop_
_atom_site_label
_atom_site_type_symbol
_atom_site_fract_x
_atom_site_fract_y
_atom_site_fract_z
_atom_site_U_iso_or_equiv
_atom_site_adp_type
_atom_site_occupancy
_atom_site_symmetry_multiplicity
_atom_site_calc_flag
_atom_site_refinement_flags
S1 S 0.54926(4) 0.15959(6) 0.69794(6) 0.0704(4) Uani 1 1 d .
S2 S 0.25542(5) 0.04657(5) 0.11038(7) 0.0697(4) Uani 1 1 d .
S3 S 0.34583(4) 0.54385(5) 0.29112(8) 0.0706(4) Uani 1 1 d .
O1 O 0.37913(10) 0.20917(16) 0.58928(17) 0.0760(10) Uani 1 1 d .
O2 O 0.57111(11) 0.20417(18) 0.73230(19) 0.0896(13) Uani 1 1 d .
O3 O 0.55597(12) 0.11124(18) 0.7312(2) 0.0983(14) Uani 1 1 d .
O4 O 0.31849(9) 0.08272(12) 0.49649(15) 0.0569(8) Uani 1 1 d .
O5 O 0.24923(12) 0.16126(14) 0.32954(17) 0.0747(10) Uani 1 1 d .
O6 O 0.27166(14) -0.00359(14) 0.1328(2) 0.0894(13) Uani 1 1 d .
O7 O 0.21816(14) 0.05062(19) 0.05557(19) 0.0976(14) Uani 1 1 d .
O8 O 0.20227(9) 0.30119(12) 0.26402(15) 0.0576(8) Uani 1 1 d .
O9 O 0.29054(11) 0.37989(13) 0.41210(19) 0.0758(10) Uani 1 1 d .
O10 O 0.31753(12) 0.54946(17) 0.2247(2) 0.0901(13) Uani 1 1 d .
O11 O 0.35672(15) 0.58776(14) 0.3328(2) 0.0989(14) Uani 1 1 d .
O12 O 0.36973(9) 0.36615(12) 0.59861(15) 0.0580(8) Uani 1 1 d .
O13 O 0.4061(3) 0.0051(5) 0.1875(7) 0.144(5) Uani 0.50 1 d P
O14 O 0.3902(2) 0.0587(5) 0.0538(4) 0.114(4) Uani 0.50 1 d P
H14 H 0.3633 0.0539 0.0267 0.137 Uiso 0.50 1 d PR
O15 O 0.3616(5) 0.4501(4) 0.0982(6) 0.146(5) Uani 0.50 1 d P
O16 O 0.1390(3) 0.3074(4) 0.0512(4) 0.113(3) Uani 0.50 1 d P
H16 H 0.1434 0.3336 0.0830 0.136 Uiso 0.50 1 d PR
O17 O 0.1065(3) 0.2047(6) 0.0893(5) 0.149(5) Uani 0.50 1 d P
H18 H 0.0512 0.0296 0.3084 0.179 Uiso 0.50 1 d PR
O18 O 0.0528(3) -0.0013(3) 0.3315(6) 0.113(4) Uani 0.50 1 d P
N1 N 0.55956(13) 0.1515(2) 0.6356(2) 0.0825(15) Uani 1 1 d .
N2 N 0.31113(13) -0.04499(17) 0.4621(2) 0.0655(11) Uani 1 1 d .
N3 N 0.25476(12) -0.00626(17) 0.4465(2) 0.0610(10) Uani 1 1 d .
N4 N 0.28771(17) 0.07648(19) 0.0921(2) 0.0795(14) Uani 1 1 d .
N5 N 0.15190(12) 0.38590(18) 0.1440(2) 0.0661(11) Uani 1 1 d .
N6 N 0.15120(11) 0.40248(16) 0.2392(2) 0.0603(10) Uani 1 1 d .
N7 N 0.38605(14) 0.52173(18) 0.2888(3) 0.0814(14) Uani 1 1 d .
N8 N 0.44701(13) 0.40911(16) 0.7337(2) 0.0651(11) Uani 1 1 d .
N9 N 0.40716(13) 0.35360(15) 0.7514(2) 0.0599(10) Uani 1 1 d .
C1 C 0.43297(15) 0.29152(18) 0.6457(2) 0.0575(12) Uani 1 1 d .
H1A H 0.4084 0.2900 0.6501 0.069 Uiso 1 1 d R
H1B H 0.4529 0.3079 0.6836 0.069 Uiso 1 1 d R
C2 C 0.44658(13) 0.23786(17) 0.6405(2) 0.0496(10) Uani 1 1 d .
C3 C 0.48607(14) 0.22509(18) 0.6669(2) 0.0528(11) Uani 1 1 d .
H3 H 0.5055 0.2520 0.6853 0.063 Uiso 1 1 d R
C4 C 0.49840(14) 0.17461(19) 0.6667(2) 0.0557(11) Uani 1 1 d .
C5 C 0.47023(15) 0.13516(19) 0.6398(2) 0.0564(12) Uani 1 1 d .
H5 H 0.4785 0.0998 0.6414 0.068 Uiso 1 1 d R
C6 C 0.43029(14) 0.14653(18) 0.6115(2) 0.0530(11) Uani 1 1 d .
C7 C 0.41866(13) 0.19811(18) 0.6119(2) 0.0509(11) Uani 1 1 d .
C8 C 0.35982(19) 0.2264(2) 0.5233(3) 0.094(2) Uani 1 1 d .
H8A H 0.3692 0.2604 0.5199 0.113 Uiso 1 1 d R
H8B H 0.3316 0.2275 0.5096 0.113 Uiso 1 1 d R
H8C H 0.3658 0.2028 0.4959 0.113 Uiso 1 1 d R
C9 C 0.5551(2) 0.1969(4) 0.5958(3) 0.112(3) Uani 1 1 d .
H9A H 0.5685 0.1913 0.5683 0.135 Uiso 1 1 d R
H9B H 0.5667 0.2262 0.6236 0.135 Uiso 1 1 d R
H9C H 0.5275 0.2034 0.5692 0.135 Uiso 1 1 d R
C10 C 0.5462(2) 0.1034(4) 0.5990(4) 0.123(3) Uani 1 1 d .
H10A H 0.5182 0.1057 0.5714 0.147 Uiso 1 1 d R
H10B H 0.5510 0.0754 0.6292 0.147 Uiso 1 1 d R
H10C H 0.5603 0.0974 0.5727 0.147 Uiso 1 1 d R
C11 C 0.39910(15) 0.10484(19) 0.5823(2) 0.0584(12) Uani 1 1 d .
H11A H 0.4096 0.0723 0.6032 0.070 Uiso 1 1 d R
H11B H 0.3763 0.1139 0.5896 0.070 Uiso 1 1 d R
C12 C 0.38501(14) 0.09754(17) 0.5089(2) 0.0517(11) Uani 1 1 d .
C13 C 0.41052(15) 0.10462(19) 0.4794(2) 0.0604(12) Uani 1 1 d .
H13 H 0.4378 0.1133 0.5060 0.072 Uiso 1 1 d R
C14 C 0.39867(14) 0.09937(19) 0.4126(2) 0.0585(12) Uani 1 1 d .
C15 C 0.35937(14) 0.08645(18) 0.3754(2) 0.0558(11) Uani 1 1 d .
H15 H 0.3497 0.0817 0.3292 0.067 Uiso 1 1 d R
C16 C 0.33228(14) 0.07909(16) 0.4023(2) 0.0502(10) Uani 1 1 d .
C17 C 0.34562(13) 0.08475(16) 0.4690(2) 0.0487(10) Uani 1 1 d .
C18 C 0.31722(15) 0.0341(2) 0.5274(2) 0.0642(13) Uani 1 1 d .
H18A H 0.3439 0.0217 0.5514 0.077 Uiso 1 1 d R
H18B H 0.3052 0.0398 0.5568 0.077 Uiso 1 1 d R
C19 C 0.29460(14) -0.00587(18) 0.4795(2) 0.0528(11) Uani 1 1 d .
C20 C 0.2798(2) -0.0710(2) 0.4152(3) 0.0760(15) Uani 1 1 d .
H20 H 0.2851 -0.1010 0.3952 0.091 Uiso 1 1 d R
C21 C 0.24513(17) -0.0481(2) 0.4050(3) 0.0711(14) Uani 1 1 d .
H21 H 0.2176 -0.0549 0.3776 0.085 Uiso 1 1 d R
C22 C 0.22661(17) 0.0315(3) 0.4506(3) 0.0817(17) Uani 1 1 d .
H22A H 0.2365 0.0447 0.4943 0.098 Uiso 1 1 d R
H22B H 0.2013 0.0152 0.4392 0.098 Uiso 1 1 d R
H22C H 0.2236 0.0595 0.4209 0.098 Uiso 1 1 d R
C23 C 0.42844(17) 0.1077(3) 0.3829(3) 0.0792(17) Uani 1 1 d .
C24 C 0.4503(3) 0.1582(4) 0.4068(4) 0.144(4) Uani 1 1 d .
H24A H 0.4665 0.1564 0.4530 0.173 Uiso 1 1 d R
H24B H 0.4311 0.1854 0.3977 0.173 Uiso 1 1 d R
H24C H 0.4668 0.1652 0.3847 0.173 Uiso 1 1 d R
C25 C 0.4588(3) 0.0638(4) 0.4070(5) 0.142(3) Uani 1 1 d .
H25A H 0.4457 0.0309 0.3940 0.171 Uiso 1 1 d R
H25B H 0.4728 0.0651 0.4537 0.171 Uiso 1 1 d R
H25C H 0.4773 0.0680 0.3880 0.171 Uiso 1 1 d R
C26 C 0.4093(2) 0.1074(4) 0.3092(3) 0.116(3) Uani 1 1 d .
H26A H 0.4288 0.1158 0.2935 0.139 Uiso 1 1 d R
H26B H 0.3884 0.1326 0.2935 0.139 Uiso 1 1 d R
H26C H 0.3986 0.0736 0.2938 0.139 Uiso 1 1 d R
C27 C 0.28939(14) 0.0646(2) 0.3588(2) 0.0583(12) Uani 1 1 d .
H27A H 0.2875 0.0277 0.3528 0.070 Uiso 1 1 d R
H27B H 0.2727 0.0754 0.3793 0.070 Uiso 1 1 d R
C28 C 0.27198(13) 0.08754(18) 0.2916(2) 0.0514(11) Uani 1 1 d .
C29 C 0.27232(13) 0.06095(18) 0.2391(2) 0.0527(11) Uani 1 1 d .
H29 H 0.2863 0.0286 0.2465 0.063 Uiso 1 1 d R
C30 C 0.25305(14) 0.08010(17) 0.1764(2) 0.0537(11) Uani 1 1 d .
C31 C 0.23276(14) 0.12713(18) 0.1648(2) 0.0557(11) Uani 1 1 d .
H31 H 0.2187 0.1401 0.1212 0.067 Uiso 1 1 d R
C32 C 0.23277(13) 0.15584(17) 0.2165(2) 0.0521(11) Uani 1 1 d .
C33 C 0.25241(14) 0.13574(17) 0.2792(2) 0.0521(11) Uani 1 1 d .
C34 C 0.2817(2) 0.1954(2) 0.3663(3) 0.094(2) Uani 1 1 d .
H34A H 0.3053 0.1756 0.3899 0.113 Uiso 1 1 d R
H34B H 0.2753 0.2152 0.3964 0.113 Uiso 1 1 d R
H34C H 0.2860 0.2185 0.3367 0.113 Uiso 1 1 d R
C35 C 0.3279(2) 0.0754(3) 0.1412(4) 0.113(3) Uani 1 1 d .
H35A H 0.3454 0.0855 0.1220 0.136 Uiso 1 1 d R
H35B H 0.3345 0.0410 0.1585 0.136 Uiso 1 1 d R
H35C H 0.3309 0.0990 0.1758 0.136 Uiso 1 1 d R
C36 C 0.2759(3) 0.1257(3) 0.0573(4) 0.124(3) Uani 1 1 d .
H36A H 0.2764 0.1523 0.0872 0.149 Uiso 1 1 d R
H36B H 0.2494 0.1222 0.0235 0.149 Uiso 1 1 d R
H36C H 0.2936 0.1347 0.0382 0.149 Uiso 1 1 d R
C37 C 0.21066(14) 0.20659(17) 0.2056(3) 0.0601(12) Uani 1 1 d .
H37A H 0.1894 0.2071 0.1624 0.072 Uiso 1 1 d R
H37B H 0.1999 0.2098 0.2372 0.072 Uiso 1 1 d R
C38 C 0.23692(13) 0.25426(17) 0.2127(2) 0.0515(11) Uani 1 1 d .
C39 C 0.26795(14) 0.25254(18) 0.1943(3) 0.0591(12) Uani 1 1 d .
H39 H 0.2728 0.2214 0.1757 0.071 Uiso 1 1 d R
C40 C 0.29271(14) 0.29434(18) 0.2006(3) 0.0594(12) Uani 1 1 d .
C41 C 0.28534(14) 0.33945(18) 0.2270(2) 0.0575(12) Uani 1 1 d .
H41 H 0.3015 0.3696 0.2316 0.069 Uiso 1 1 d R
C42 C 0.25464(12) 0.34340(17) 0.2466(2) 0.0500(10) Uani 1 1 d .
C43 C 0.23077(12) 0.30019(17) 0.2395(2) 0.0491(10) Uani 1 1 d .
C44 C 0.16202(13) 0.3106(2) 0.2172(3) 0.0659(13) Uani 1 1 d .
H44A H 0.1570 0.2915 0.1781 0.079 Uiso 1 1 d R
H44B H 0.1441 0.2991 0.2350 0.079 Uiso 1 1 d R
C45 C 0.15438(13) 0.36631(19) 0.1994(2) 0.0548(11) Uani 1 1 d .
C46 C 0.14650(16) 0.4380(2) 0.1488(3) 0.0760(15) Uani 1 1 d .
H46 H 0.1437 0.4597 0.1126 0.091 Uiso 1 1 d R
C47 C 0.14603(15) 0.4488(2) 0.2070(3) 0.0703(14) Uani 1 1 d .
H47 H 0.1428 0.4796 0.2280 0.084 Uiso 1 1 d R
C48 C 0.15428(17) 0.3953(3) 0.3054(3) 0.0797(16) Uani 1 1 d .
H48A H 0.1470 0.3605 0.3104 0.096 Uiso 1 1 d R
H48B H 0.1366 0.4191 0.3123 0.096 Uiso 1 1 d R
H48C H 0.1810 0.4019 0.3367 0.096 Uiso 1 1 d R
C49 C 0.32646(18) 0.2901(2) 0.1793(4) 0.0796(17) Uani 1 1 d .
C50 C 0.3509(2) 0.2428(3) 0.2075(6) 0.149(4) Uani 1 1 d .
H50A H 0.3358 0.2123 0.1876 0.178 Uiso 1 1 d R
H50B H 0.3581 0.2422 0.2535 0.178 Uiso 1 1 d R
H50C H 0.3745 0.2436 0.2003 0.178 Uiso 1 1 d R
C51 C 0.3081(3) 0.2848(4) 0.1058(5) 0.142(3) Uani 1 1 d .
H51A H 0.2938 0.2527 0.0933 0.171 Uiso 1 1 d R
H51B H 0.3288 0.2853 0.0911 0.171 Uiso 1 1 d R
H51C H 0.2902 0.3131 0.0863 0.171 Uiso 1 1 d R
C52 C 0.3539(2) 0.3365(3) 0.1987(5) 0.114(3) Uani 1 1 d .
H52A H 0.3752 0.3309 0.1860 0.137 Uiso 1 1 d R
H52B H 0.3647 0.3413 0.2451 0.137 Uiso 1 1 d R
H52C H 0.3393 0.3669 0.1771 0.137 Uiso 1 1 d R
C53 C 0.24748(13) 0.39350(18) 0.2750(2) 0.0588(12) Uani 1 1 d .
H53A H 0.2310 0.4158 0.2400 0.071 Uiso 1 1 d R
H53B H 0.2344 0.3859 0.3024 0.071 Uiso 1 1 d R
C54 C 0.28442(12) 0.42412(16) 0.3155(2) 0.0506(11) Uani 1 1 d .
C55 C 0.29719(13) 0.46395(17) 0.2886(2) 0.0534(11) Uani 1 1 d .
H55 H 0.2844 0.4693 0.2422 0.064 Uiso 1 1 d R
C56 C 0.32852(13) 0.49533(16) 0.3270(2) 0.0530(11) Uani 1 1 d .
C57 C 0.34748(13) 0.48785(17) 0.3940(2) 0.0543(11) Uani 1 1 d .
H57 H 0.3687 0.5105 0.4205 0.065 Uiso 1 1 d R
C58 C 0.33597(13) 0.44764(17) 0.4232(2) 0.0530(11) Uani 1 1 d .
C59 C 0.30430(13) 0.41644(17) 0.3834(2) 0.0532(11) Uani 1 1 d .
C60 C 0.3051(2) 0.3285(2) 0.4142(3) 0.093(2) Uani 1 1 d .
H60A H 0.2922 0.3131 0.3717 0.111 Uiso 1 1 d R
H60B H 0.2999 0.3082 0.4451 0.111 Uiso 1 1 d R
H60C H 0.3332 0.3299 0.4270 0.111 Uiso 1 1 d R
C61 C 0.3810(2) 0.4775(3) 0.2474(4) 0.112(3) Uani 1 1 d .
H61A H 0.4040 0.4740 0.2389 0.135 Uiso 1 1 d R
H61B H 0.3579 0.4820 0.2069 0.135 Uiso 1 1 d R
H61C H 0.3780 0.4469 0.2690 0.135 Uiso 1 1 d R
C62 C 0.42216(19) 0.5206(3) 0.3509(4) 0.124(3) Uani 1 1 d .
H62A H 0.4200 0.4932 0.3779 0.149 Uiso 1 1 d R
H62B H 0.4244 0.5532 0.3726 0.149 Uiso 1 1 d R
H62C H 0.4453 0.5151 0.3431 0.149 Uiso 1 1 d R
C63 C 0.35599(14) 0.4383(2) 0.4958(2) 0.0603(12) Uani 1 1 d .
H63A H 0.3673 0.4702 0.5176 0.072 Uiso 1 1 d R
H63B H 0.3366 0.4262 0.5100 0.072 Uiso 1 1 d R
C64 C 0.38913(13) 0.39831(17) 0.5170(2) 0.0509(10) Uani 1 1 d .
C65 C 0.41317(14) 0.39279(19) 0.4850(2) 0.0578(12) Uani 1 1 d .
H65 H 0.4092 0.4150 0.4487 0.069 Uiso 1 1 d R
C66 C 0.44335(14) 0.35590(19) 0.5015(2) 0.0595(12) Uani 1 1 d .
C67 C 0.44899(14) 0.32413(19) 0.5541(2) 0.0583(12) Uani 1 1 d .
H67 H 0.4697 0.2986 0.5681 0.070 Uiso 1 1 d R
C68 C 0.42545(13) 0.32764(17) 0.5884(2) 0.0505(10) Uani 1 1 d .
C69 C 0.39586(13) 0.36506(17) 0.5695(2) 0.0509(11) Uani 1 1 d .
C70 C 0.37774(16) 0.4052(2) 0.6486(2) 0.0641(13) Uani 1 1 d .
H70A H 0.3850 0.4370 0.6345 0.077 Uiso 1 1 d R
H70B H 0.3543 0.4105 0.6554 0.077 Uiso 1 1 d R
C71 C 0.41032(15) 0.38996(18) 0.7109(2) 0.0563(11) Uani 1 1 d .
C72 C 0.46780(18) 0.3835(2) 0.7911(3) 0.0770(16) Uani 1 1 d .
H72 H 0.4953 0.3919 0.8160 0.092 Uiso 1 1 d R
C73 C 0.44396(18) 0.3494(2) 0.8027(3) 0.0711(15) Uani 1 1 d .
H73 H 0.4474 0.3250 0.8367 0.085 Uiso 1 1 d R
C74 C 0.37229(19) 0.3228(2) 0.7413(3) 0.0804(16) Uani 1 1 d .
H74A H 0.3487 0.3415 0.7142 0.097 Uiso 1 1 d R
H74B H 0.3721 0.3157 0.7828 0.097 Uiso 1 1 d R
H74C H 0.3731 0.2907 0.7204 0.097 Uiso 1 1 d R
C75 C 0.46874(18) 0.3522(3) 0.4636(3) 0.0797(17) Uani 1 1 d .
C76 C 0.4430(3) 0.3486(4) 0.3918(3) 0.143(4) Uani 1 1 d .
H76A H 0.4307 0.3816 0.3759 0.171 Uiso 1 1 d R
H76B H 0.4229 0.3230 0.3844 0.171 Uiso 1 1 d R
H76C H 0.4588 0.3389 0.3693 0.171 Uiso 1 1 d R
C77 C 0.4937(3) 0.4019(4) 0.4775(5) 0.145(4) Uani 1 1 d .
H77A H 0.4767 0.4317 0.4627 0.174 Uiso 1 1 d R
H77B H 0.5102 0.3999 0.4547 0.174 Uiso 1 1 d R
H77C H 0.5100 0.4049 0.5236 0.174 Uiso 1 1 d R
C78 C 0.4960(2) 0.3049(3) 0.4826(4) 0.117(3) Uani 1 1 d .
H78A H 0.5120 0.3051 0.4587 0.140 Uiso 1 1 d R
H78B H 0.4803 0.2739 0.4726 0.140 Uiso 1 1 d R
H78C H 0.5129 0.3062 0.5285 0.140 Uiso 1 1 d R
C79 C 0.4436(4) 0.0082(5) 0.2164(6) 0.088(4) Uani 0.50 1 d P
C80 C 0.4185(3) 0.0450(6) 0.0324(5) 0.095(5) Uani 0.50 1 d P
H80A H 0.4288 0.0759 0.0217 0.114 Uiso 0.50 1 d PR
H80B H 0.4071 0.0232 -0.0054 0.114 Uiso 0.50 1 d PR
H80C H 0.4396 0.0268 0.0668 0.114 Uiso 0.50 1 d PR
C81 C 0.3683(5) 0.4153(5) 0.0641(7) 0.091(4) Uani 0.50 1 d P
C82 C 0.1703(4) 0.2973(5) 0.0366(6) 0.092(4) Uani 0.50 1 d P
H82A H 0.1678 0.3176 -0.0004 0.137 Uiso 0.50 1 calc PR
H82B H 0.1704 0.2611 0.0266 0.137 Uiso 0.50 1 calc PR
H82C H 0.1946 0.3059 0.0734 0.137 Uiso 0.50 1 calc PR
C83 C 0.1094(3) 0.1738(5) 0.0473(6) 0.084(3) Uani 0.50 1 d P
C84 C 0.0343(3) 0.0019(5) 0.3730(7) 0.090(4) Uani 0.50 1 d P
H84A H 0.0505 -0.0158 0.4128 0.109 Uiso 0.50 1 d PR
H84B H 0.0086 -0.0142 0.3532 0.109 Uiso 0.50 1 d PR
H84C H 0.0314 0.0375 0.3825 0.109 Uiso 0.50 1 d PR

loop_
_atom_site_aniso_label
_atom_site_aniso_U_11
_atom_site_aniso_U_22
_atom_site_aniso_U_33
_atom_site_aniso_U_23
_atom_site_aniso_U_13
_atom_site_aniso_U_12
S1 0.0522(7) 0.0968(11) 0.0535(7) -0.0004(7) 0.0143(6) 0.0179(7)
S2 0.0895(10) 0.0660(8) 0.0624(8) -0.0215(6) 0.0409(7) -0.0236(7)
S3 0.0673(8) 0.0532(7) 0.0984(11) 0.0215(7) 0.0420(8) 0.0052(6)
O1 0.0507(19) 0.098(3) 0.066(2) 0.006(2) 0.0122(16) 0.0169(18)
O2 0.055(2) 0.130(4) 0.074(2) -0.026(2) 0.0176(18) -0.002(2)
O3 0.077(3) 0.114(3) 0.090(3) 0.036(3) 0.022(2) 0.039(2)
O4 0.0605(19) 0.0613(19) 0.0563(18) 0.0036(15) 0.0321(16) 0.0000(15)
O5 0.092(3) 0.073(2) 0.064(2) -0.0228(18) 0.038(2) -0.014(2)
O6 0.132(4) 0.056(2) 0.105(3) -0.019(2) 0.075(3) -0.013(2)
O7 0.102(3) 0.123(4) 0.060(2) -0.035(2) 0.027(2) -0.029(3)
O8 0.0500(17) 0.065(2) 0.0630(19) -0.0004(16) 0.0292(15) -0.0046(15)
O9 0.085(3) 0.053(2) 0.097(3) 0.0196(19) 0.046(2) -0.0007(18)
O10 0.078(3) 0.098(3) 0.101(3) 0.048(2) 0.044(2) 0.017(2)
O11 0.125(4) 0.047(2) 0.140(4) -0.002(2) 0.071(3) -0.015(2)
O12 0.0576(18) 0.0611(19) 0.0618(19) -0.0046(16) 0.0318(16) 0.0039(15)
O13 0.083(7) 0.156(10) 0.192(11) -0.096(9) 0.059(7) -0.034(6)
O14 0.041(4) 0.222(11) 0.065(5) -0.043(6) 0.009(4) -0.043(5)
O15 0.242(15) 0.095(7) 0.166(10) 0.034(7) 0.149(11) 0.047(8)
O16 0.130(8) 0.131(8) 0.103(6) -0.090(6) 0.074(6) -0.064(6)
O17 0.088(7) 0.248(15) 0.100(7) -0.068(9) 0.030(6) 0.007(8)
O18 0.144(8) 0.047(4) 0.208(10) 0.051(5) 0.131(8) 0.025(5)
N1 0.063(3) 0.122(4) 0.058(3) -0.006(3) 0.021(2) 0.027(3)
N2 0.071(3) 0.071(3) 0.063(3) 0.011(2) 0.037(2) 0.007(2)
N3 0.053(2) 0.072(3) 0.060(2) 0.014(2) 0.0259(19) 0.003(2)
N4 0.107(4) 0.078(3) 0.071(3) -0.020(2) 0.055(3) -0.030(3)
N5 0.056(2) 0.079(3) 0.064(3) -0.006(2) 0.026(2) -0.009(2)
N6 0.051(2) 0.066(3) 0.064(3) -0.014(2) 0.0258(19) -0.0049(19)
N7 0.072(3) 0.064(3) 0.124(4) 0.029(3) 0.056(3) 0.008(2)
N8 0.072(3) 0.057(2) 0.073(3) -0.004(2) 0.037(2) 0.003(2)
N9 0.073(3) 0.052(2) 0.068(3) -0.001(2) 0.043(2) 0.0010(19)
C1 0.066(3) 0.056(3) 0.057(3) 0.000(2) 0.033(2) 0.011(2)
C2 0.057(3) 0.053(3) 0.042(2) 0.0017(19) 0.024(2) 0.008(2)
C3 0.057(3) 0.055(3) 0.043(2) -0.007(2) 0.018(2) -0.001(2)
C4 0.058(3) 0.063(3) 0.044(2) 0.002(2) 0.019(2) 0.008(2)
C5 0.067(3) 0.057(3) 0.047(2) 0.002(2) 0.027(2) 0.011(2)
C6 0.057(3) 0.059(3) 0.041(2) -0.002(2) 0.019(2) 0.002(2)
C7 0.049(2) 0.065(3) 0.037(2) 0.003(2) 0.0169(18) 0.008(2)
C8 0.084(4) 0.082(4) 0.073(4) -0.001(3) -0.008(3) 0.014(3)
C9 0.086(5) 0.183(8) 0.080(4) 0.020(5) 0.048(4) 0.019(5)
C10 0.090(5) 0.171(8) 0.104(5) -0.046(5) 0.038(4) 0.041(5)
C11 0.066(3) 0.064(3) 0.050(3) -0.004(2) 0.029(2) -0.009(2)
C12 0.060(3) 0.049(2) 0.050(2) -0.006(2) 0.027(2) -0.006(2)
C13 0.053(3) 0.067(3) 0.061(3) -0.012(2) 0.023(2) -0.014(2)
C14 0.060(3) 0.067(3) 0.051(3) -0.008(2) 0.027(2) -0.010(2)
C15 0.065(3) 0.056(3) 0.047(2) -0.003(2) 0.024(2) -0.012(2)
C16 0.061(3) 0.043(2) 0.051(3) 0.002(2) 0.028(2) -0.0064(19)
C17 0.056(3) 0.045(2) 0.048(2) 0.0012(19) 0.026(2) -0.0015(19)
C18 0.063(3) 0.079(3) 0.054(3) 0.015(3) 0.028(2) -0.004(3)
C19 0.053(3) 0.059(3) 0.049(3) 0.009(2) 0.025(2) 0.000(2)
C20 0.095(4) 0.062(3) 0.078(4) 0.002(3) 0.043(3) -0.004(3)
C21 0.067(3) 0.080(4) 0.065(3) 0.003(3) 0.026(3) -0.013(3)
C22 0.071(3) 0.105(4) 0.076(4) 0.026(3) 0.038(3) 0.025(3)
C23 0.064(3) 0.117(5) 0.063(3) -0.020(3) 0.033(3) -0.025(3)
C24 0.164(8) 0.190(9) 0.117(6) -0.050(6) 0.097(6) -0.108(7)
C25 0.103(6) 0.217(10) 0.135(7) -0.018(7) 0.079(6) 0.019(6)
C26 0.100(5) 0.193(8) 0.074(4) -0.018(5) 0.054(4) -0.041(5)
C27 0.060(3) 0.063(3) 0.053(3) 0.005(2) 0.026(2) -0.010(2)
C28 0.052(2) 0.054(3) 0.048(2) -0.002(2) 0.020(2) -0.010(2)
C29 0.056(3) 0.050(2) 0.056(3) 0.000(2) 0.027(2) -0.006(2)
C30 0.063(3) 0.049(3) 0.052(3) -0.008(2) 0.027(2) -0.016(2)
C31 0.060(3) 0.059(3) 0.049(3) 0.003(2) 0.024(2) -0.011(2)
C32 0.053(2) 0.051(3) 0.054(3) 0.004(2) 0.024(2) -0.008(2)
C33 0.056(3) 0.049(3) 0.055(3) -0.012(2) 0.027(2) -0.017(2)
C34 0.120(5) 0.063(3) 0.070(4) -0.016(3) 0.013(4) -0.012(3)
C35 0.108(6) 0.135(6) 0.123(6) -0.049(5) 0.075(5) -0.043(5)
C36 0.208(9) 0.102(5) 0.111(6) -0.015(5) 0.114(6) -0.039(6)
C37 0.054(3) 0.049(3) 0.079(3) 0.000(2) 0.030(2) -0.004(2)
C38 0.047(2) 0.050(2) 0.057(3) 0.007(2) 0.021(2) -0.0003(19)
C39 0.062(3) 0.049(3) 0.076(3) 0.000(2) 0.039(3) 0.002(2)
C40 0.058(3) 0.049(3) 0.076(3) 0.002(2) 0.033(2) -0.001(2)
C41 0.053(3) 0.050(3) 0.071(3) 0.005(2) 0.028(2) -0.002(2)
C42 0.042(2) 0.050(2) 0.055(2) 0.004(2) 0.0185(19) -0.0017(19)
C43 0.042(2) 0.052(3) 0.050(2) 0.006(2) 0.0166(19) 0.0028(19)
C44 0.044(2) 0.074(3) 0.080(3) -0.011(3) 0.026(2) -0.004(2)
C45 0.046(2) 0.061(3) 0.057(3) -0.009(2) 0.020(2) -0.003(2)
C46 0.062(3) 0.083(4) 0.078(4) 0.011(3) 0.026(3) 0.002(3)
C47 0.061(3) 0.061(3) 0.087(4) -0.006(3) 0.030(3) 0.001(2)
C48 0.071(3) 0.107(5) 0.068(3) -0.021(3) 0.037(3) -0.013(3)
C49 0.088(4) 0.061(3) 0.119(5) -0.012(3) 0.072(4) -0.012(3)
C50 0.110(6) 0.086(5) 0.304(13) 0.016(7) 0.140(8) 0.016(4)
C51 0.164(8) 0.158(8) 0.163(9) -0.022(7) 0.125(7) -0.028(7)
C52 0.102(5) 0.090(5) 0.193(8) -0.021(5) 0.104(6) -0.019(4)
C53 0.050(3) 0.054(3) 0.070(3) -0.004(2) 0.024(2) -0.001(2)
C54 0.043(2) 0.042(2) 0.066(3) -0.001(2) 0.023(2) 0.0024(18)
C55 0.048(2) 0.052(3) 0.058(3) 0.005(2) 0.020(2) 0.008(2)
C56 0.051(2) 0.044(2) 0.066(3) 0.008(2) 0.027(2) 0.0038(19)
C57 0.046(2) 0.044(2) 0.073(3) 0.000(2) 0.024(2) -0.0023(19)
C58 0.047(2) 0.051(3) 0.058(3) -0.002(2) 0.018(2) 0.010(2)
C59 0.046(2) 0.044(2) 0.069(3) 0.009(2) 0.024(2) 0.0071(19)
C60 0.105(5) 0.055(3) 0.089(4) 0.016(3) 0.013(4) -0.002(3)
C61 0.129(6) 0.087(5) 0.170(7) 0.018(5) 0.110(6) 0.018(4)
C62 0.061(4) 0.129(6) 0.174(8) 0.064(6) 0.043(5) 0.004(4)
C63 0.055(3) 0.064(3) 0.058(3) 0.006(2) 0.021(2) 0.012(2)
C64 0.049(2) 0.053(3) 0.051(2) 0.000(2) 0.021(2) 0.007(2)
C65 0.053(3) 0.066(3) 0.055(3) 0.013(2) 0.024(2) 0.012(2)
C66 0.055(3) 0.068(3) 0.057(3) 0.005(2) 0.025(2) 0.011(2)
C67 0.053(3) 0.064(3) 0.057(3) 0.002(2) 0.022(2) 0.014(2)
C68 0.052(2) 0.051(2) 0.047(2) -0.005(2) 0.019(2) 0.0039(19)
C69 0.047(2) 0.052(3) 0.054(3) -0.007(2) 0.022(2) 0.0021(19)
C70 0.080(3) 0.061(3) 0.066(3) 0.002(2) 0.045(3) 0.014(3)
C71 0.067(3) 0.048(3) 0.060(3) -0.005(2) 0.033(2) 0.002(2)
C72 0.073(4) 0.078(4) 0.078(4) -0.019(3) 0.031(3) -0.001(3)
C73 0.085(4) 0.069(3) 0.060(3) 0.005(3) 0.031(3) 0.010(3)
C74 0.100(4) 0.058(3) 0.106(5) 0.001(3) 0.065(4) -0.007(3)
C75 0.074(4) 0.104(4) 0.075(4) 0.031(3) 0.044(3) 0.037(3)
C76 0.131(7) 0.235(11) 0.081(5) 0.032(6) 0.063(5) 0.086(7)
C77 0.127(7) 0.157(8) 0.206(10) 0.028(7) 0.123(8) 0.007(6)
C78 0.118(6) 0.151(7) 0.116(6) 0.040(5) 0.083(5) 0.063(5)
C79 0.080(8) 0.088(8) 0.087(8) -0.027(7) 0.027(7) -0.003(7)
C80 0.058(6) 0.166(13) 0.052(6) 0.024(7) 0.015(5) -0.036(8)
C81 0.129(11) 0.056(7) 0.096(9) -0.007(6) 0.058(9) -0.003(7)
C82 0.148(12) 0.086(8) 0.084(8) -0.034(7) 0.090(9) -0.050(8)
C83 0.064(7) 0.097(9) 0.078(8) -0.025(7) 0.017(6) -0.012(6)
C84 0.051(6) 0.083(8) 0.150(12) 0.054(8) 0.055(7) 0.019(5)

loop_
_atom_type_symbol
_atom_type_description
_atom_type_scat_dispersion_real
_atom_type_scat_dispersion_imag
_atom_type_scat_source
C C 0.0033 0.0016 'International Tables Vol C Tables 4.2.6.8 and 6.1.1.4'
H H 0.0000 0.0000 'International Tables Vol C Tables 4.2.6.8 and 6.1.1.4'
S S 0.1246 0.1234 'International Tables Vol C Tables 4.2.6.8 and 6.1.1.4'
O O 0.0106 0.0060 'International Tables Vol C Tables 4.2.6.8 and 6.1.1.4'
N N 0.0061 0.0033 'International Tables Vol C Tables 4.2.6.8 and 6.1.1.4'

loop_
_geom_angle_atom_site_label_1
_geom_angle_atom_site_label_2
_geom_angle_atom_site_label_3
_geom_angle
O3 S1 O2 119.1(3)
O3 S1 N1 107.1(3)
O2 S1 N1 106.5(3)
O3 S1 C4 108.8(3)
O2 S1 C4 107.8(2)
N1 S1 C4 106.9(2)
O7 S2 O6 119.1(3)
O7 S2 N4 107.2(3)
O6 S2 N4 106.0(3)
O7 S2 C30 108.8(3)
O6 S2 C30 108.1(2)
N4 S2 C30 107.1(2)
O11 S3 O10 119.5(3)
O11 S3 N7 107.3(3)
O10 S3 N7 106.1(3)
O11 S3 C56 108.6(3)
O10 S3 C56 107.9(2)
N7 S3 C56 106.8(2)
C7 O1 C8 116.0(5)
C17 O4 C18 115.3(4)
C33 O5 C34 115.3(4)
C43 O8 C44 116.1(3)
C59 O9 C60 116.4(5)
C69 O12 C70 115.6(4)
C80 O14 H14 120.0
C82 O16 H16 115.6
C84 O18 H18 113.3
C9 N1 C10 114.6(6)
C9 N1 S1 115.5(5)
C10 N1 S1 116.9(5)
C19 N2 C20 104.6(4)
C19 N3 C21 106.8(4)
C19 N3 C22 127.6(5)
C21 N3 C22 125.6(5)
C35 N4 C36 114.2(6)
C35 N4 S2 115.7(5)
C36 N4 S2 117.7(5)
C45 N5 C46 104.8(5)
C45 N6 C47 106.4(4)
C45 N6 C48 127.7(5)
C47 N6 C48 125.9(5)
C61 N7 C62 114.8(6)
C61 N7 S3 115.7(5)
C62 N7 S3 116.9(5)
C71 N8 C72 105.1(5)
C71 N9 C73 106.5(4)
C71 N9 C74 127.1(5)
C73 N9 C74 126.3(5)
C2 C1 C68 116.3(4)
C2 C1 H1A 109.8
C68 C1 H1A 106.0
C2 C1 H1B 108.7
C68 C1 H1B 106.3
H1A C1 H1B 109.5
C3 C2 C7 118.0(4)
C3 C2 C1 121.6(4)
C7 C2 C1 120.2(4)
C2 C3 C4 121.4(4)
C2 C3 H3 118.9
C4 C3 H3 119.7
C3 C4 C5 119.9(4)
C3 C4 S1 120.6(4)
C5 C4 S1 119.5(4)
C6 C5 C4 120.5(4)
C6 C5 H5 119.0
C4 C5 H5 120.5
C5 C6 C7 118.3(4)
C5 C6 C11 121.8(4)
C7 C6 C11 119.8(4)
O1 C7 C6 118.8(4)
O1 C7 C2 119.1(4)
C6 C7 C2 121.8(4)
O1 C8 H8A 109.4
O1 C8 H8B 109.9
H8A C8 H8B 109.5
O1 C8 H8C 109.1
H8A C8 H8C 109.5
H8B C8 H8C 109.5
N1 C9 H9A 109.2
N1 C9 H9B 109.3
H9A C9 H9B 109.5
N1 C9 H9C 109.9
H9A C9 H9C 109.5
H9B C9 H9C 109.5
N1 C10 H10A 109.3
N1 C10 H10B 108.9
H10A C10 H10B 109.5
N1 C10 H10C 110.2
H10A C10 H10C 109.5
H10B C10 H10C 109.5
C6 C11 C12 114.0(4)
C6 C11 H11A 109.3
C12 C11 H11A 107.8
C6 C11 H11B 108.8
C12 C11 H11B 107.4
H11A C11 H11B 109.5
C13 C12 C17 117.8(4)
C13 C12 C11 121.4(4)
C17 C12 C11 120.8(4)
C12 C13 C14 123.1(4)
C12 C13 H13 119.2
C14 C13 H13 117.6
C15 C14 C13 116.6(4)
C15 C14 C23 122.8(4)
C13 C14 C23 120.6(4)
C14 C15 C16 122.8(4)
C14 C15 H15 120.1
C16 C15 H15 117.1
C17 C16 C15 118.2(4)
C17 C16 C27 121.5(4)
C15 C16 C27 120.3(4)
C16 C17 C12 121.5(4)
C16 C17 O4 119.5(4)
C12 C17 O4 118.7(4)
O4 C18 C19 112.2(4)
O4 C18 H18A 109.0
C19 C18 H18A 108.1
O4 C18 H18B 108.9
C19 C18 H18B 109.2
H18A C18 H18B 109.5
N2 C19 N3 111.8(4)
N2 C19 C18 124.0(4)
N3 C19 C18 124.2(5)
C21 C20 N2 110.8(5)
C21 C20 H20 130.5
N2 C20 H20 118.7
C20 C21 N3 106.0(5)
C20 C21 H21 135.3
N3 C21 H21 118.7
N3 C22 H22A 109.3
N3 C22 H22B 109.7
H22A C22 H22B 109.5
N3 C22 H22C 109.4
H22A C22 H22C 109.5
H22B C22 H22C 109.5
C24 C23 C26 109.1(6)
C24 C23 C25 108.0(7)
C26 C23 C25 108.6(7)
C24 C23 C14 110.1(5)
C26 C23 C14 113.3(5)
C25 C23 C14 107.7(6)
C23 C24 H24A 110.0
C23 C24 H24B 108.4
H24A C24 H24B 109.5
C23 C24 H24C 110.1
H24A C24 H24C 109.5
H24B C24 H24C 109.5
C23 C25 H25A 110.0
C23 C25 H25B 109.7
H25A C25 H25B 109.5
C23 C25 H25C 108.7
H25A C25 H25C 109.5
H25B C25 H25C 109.5
C23 C26 H26A 109.6
C23 C26 H26B 109.3
H26A C26 H26B 109.5
C23 C26 H26C 109.5
H26A C26 H26C 109.5
H26B C26 H26C 109.5
C28 C27 C16 116.1(4)
C28 C27 H27A 105.9
C16 C27 H27A 109.3
C28 C27 H27B 106.6
C16 C27 H27B 109.3
H27A C27 H27B 109.5
C29 C28 C33 117.6(4)
C29 C28 C27 121.3(4)
C33 C28 C27 121.0(4)
C28 C29 C30 121.1(4)
C28 C29 H29 119.2
C30 C29 H29 119.6
C29 C30 C31 120.5(4)
C29 C30 S2 120.3(4)
C31 C30 S2 119.2(4)
C32 C31 C30 120.2(4)
C32 C31 H31 119.2
C30 C31 H31 120.7
C31 C32 C33 118.3(4)
C31 C32 C37 121.5(4)
C33 C32 C37 120.2(4)
O5 C33 C32 118.5(4)
O5 C33 C28 118.8(4)
C32 C33 C28 122.3(4)
O5 C34 H34A 109.8
O5 C34 H34B 109.6
H34A C34 H34B 109.5
O5 C34 H34C 109.0
H34A C34 H34C 109.5
H34B C34 H34C 109.5
N4 C35 H35A 109.1
N4 C35 H35B 109.5
H35A C35 H35B 109.5
N4 C35 H35C 109.9
H35A C35 H35C 109.5
H35B C35 H35C 109.5
N4 C36 H36A 109.4
N4 C36 H36B 108.7
H36A C36 H36B 109.5
N4 C36 H36C 110.3
H36A C36 H36C 109.5
H36B C36 H36C 109.5
C32 C37 C38 113.5(4)
C32 C37 H37A 109.4
C38 C37 H37A 107.8
C32 C37 H37B 108.9
C38 C37 H37B 107.5
H37A C37 H37B 109.5
C39 C38 C43 118.1(4)
C39 C38 C37 121.2(4)
C43 C38 C37 120.7(4)
C38 C39 C40 123.1(4)
C38 C39 H39 119.8
C40 C39 H39 117.1
C39 C40 C41 116.9(4)
C39 C40 C49 120.7(4)
C41 C40 C49 122.3(4)
C40 C41 C42 122.5(4)
C40 C41 H41 119.8
C42 C41 H41 117.7
C43 C42 C41 118.3(4)
C43 C42 C53 120.9(4)
C41 C42 C53 120.9(4)
C42 C43 O8 119.7(4)
C42 C43 C38 121.1(4)
O8 C43 C38 119.0(4)
O8 C44 C45 112.4(4)
O8 C44 H44A 108.9
C45 C44 H44A 107.8
O8 C44 H44B 109.3
C45 C44 H44B 109.0
H44A C44 H44B 109.5
N5 C45 N6 112.5(4)
N5 C45 C44 123.9(5)
N6 C45 C44 123.5(5)
C47 C46 N5 110.0(5)
C47 C46 H46 131.8
N5 C46 H46 118.2
C46 C47 N6 106.3(5)
C46 C47 H47 135.2
N6 C47 H47 118.5
N6 C48 H48A 109.6
N6 C48 H48B 109.0
H48A C48 H48B 109.5
N6 C48 H48C 109.7
H48A C48 H48C 109.5
H48B C48 H48C 109.5
C50 C49 C51 107.7(7)
C50 C49 C52 108.1(6)
C51 C49 C52 108.8(6)
C50 C49 C40 110.8(5)
C51 C49 C40 107.9(6)
C52 C49 C40 113.3(5)
C49 C50 H50A 110.0
C49 C50 H50B 108.3
H50A C50 H50B 109.5
C49 C50 H50C 110.1
H50A C50 H50C 109.5
H50B C50 H50C 109.5
C49 C51 H51A 109.7
C49 C51 H51B 109.0
H51A C51 H51B 109.5
C49 C51 H51C 109.8
H51A C51 H51C 109.5
H51B C51 H51C 109.5
C49 C52 H52A 109.6
C49 C52 H52B 109.4
H52A C52 H52B 109.5
C49 C52 H52C 109.4
H52A C52 H52C 109.5
H52B C52 H52C 109.5
C54 C53 C42 115.1(4)
C54 C53 H53A 106.5
C42 C53 H53A 109.1
C54 C53 H53B 107.2
C42 C53 H53B 109.2
H53A C53 H53B 109.5
C55 C54 C59 117.9(4)
C55 C54 C53 121.2(4)
C59 C54 C53 120.6(4)
C54 C55 C56 121.1(4)
C54 C55 H55 119.2
C56 C55 H55 119.7
C55 C56 C57 120.4(4)
C55 C56 S3 120.3(4)
C57 C56 S3 119.3(4)
C56 C57 C58 120.5(4)
C56 C57 H57 119.9
C58 C57 H57 119.6
C57 C58 C59 118.0(4)
C57 C58 C63 121.9(4)
C59 C58 C63 120.0(4)
O9 C59 C58 118.6(4)
O9 C59 C54 119.3(4)
C58 C59 C54 122.0(4)
O9 C60 H60A 109.5
O9 C60 H60B 109.8
H60A C60 H60B 109.5
O9 C60 H60C 109.1
H60A C60 H60C 109.5
H60B C60 H60C 109.5
N7 C61 H61A 109.0
N7 C61 H61B 110.0
H61A C61 H61B 109.5
N7 C61 H61C 109.3
H61A C61 H61C 109.5
H61B C61 H61C 109.5
N7 C62 H62A 109.4
N7 C62 H62B 108.5
H62A C62 H62B 109.5
N7 C62 H62C 110.6
H62A C62 H62C 109.5
H62B C62 H62C 109.5
C58 C63 C64 114.2(4)
C58 C63 H63A 109.1
C64 C63 H63A 107.6
C58 C63 H63B 108.9
C64 C63 H63B 107.5
H63A C63 H63B 109.5
C65 C64 C69 117.5(4)
C65 C64 C63 121.7(4)
C69 C64 C63 120.8(4)
C64 C65 C66 123.9(4)
C64 C65 H65 119.5
C66 C65 H65 116.6
C67 C66 C65 116.4(5)
C67 C66 C75 122.8(4)
C65 C66 C75 120.8(4)
C66 C67 C68 122.5(4)
C66 C67 H67 119.8
C68 C67 H67 117.7
C69 C68 C67 118.4(4)
C69 C68 C1 121.4(4)
C67 C68 C1 120.2(4)
C68 C69 O12 119.5(4)
C68 C69 C64 121.3(4)
O12 C69 C64 118.9(4)
O12 C70 C71 112.0(4)
O12 C70 H70A 109.3
C71 C70 H70A 108.3
O12 C70 H70B 109.1
C71 C70 H70B 108.6
H70A C70 H70B 109.5
N8 C71 N9 111.5(4)
N8 C71 C70 124.2(5)
N9 C71 C70 124.2(5)
C73 C72 N8 110.3(5)
C73 C72 H72 131.1
N8 C72 H72 118.6
C72 C73 N9 106.6(5)
C72 C73 H73 135.0
N9 C73 H73 118.4
N9 C74 H74A 109.8
N9 C74 H74B 109.1
H74A C74 H74B 109.5
N9 C74 H74C 109.5
H74A C74 H74C 109.5
H74B C74 H74C 109.5
C76 C75 C78 107.3(6)
C76 C75 C66 110.6(5)
C78 C75 C66 112.9(5)
C76 C75 C77 108.9(7)
C78 C75 C77 109.9(6)
C66 C75 C77 107.3(6)
C75 C76 H76A 109.7
C75 C76 H76B 108.8
H76A C76 H76B 109.5
C75 C76 H76C 109.9
H76A C76 H76C 109.5
H76B C76 H76C 109.5
C75 C77 H77A 110.3
C75 C77 H77B 108.4
H77A C77 H77B 109.5
C75 C77 H77C 109.7
H77A C77 H77C 109.5
H77B C77 H77C 109.5
C75 C78 H78A 109.6
C75 C78 H78B 109.7
H78A C78 H78B 109.5
C75 C78 H78C 109.1
H78A C78 H78C 109.5
H78B C78 H78C 109.5
O14 C80 H80A 108.9
O14 C80 H80B 110.5
H80A C80 H80B 109.5
O14 C80 H80C 109.0
H80A C80 H80C 109.5
H80B C80 H80C 109.5
O16 C82 H82A 109.5
O16 C82 H82B 109.5
H82A C82 H82B 109.5
O16 C82 H82C 109.5
H82A C82 H82C 109.5
H82B C82 H82C 109.5
O18 C84 H84A 108.3
O18 C84 H84B 110.0
H84A C84 H84B 109.5
O18 C84 H84C 110.2
H84A C84 H84C 109.5
H84B C84 H84C 109.5

loop_
_geom_bond_atom_site_label_1
_geom_bond_atom_site_label_2
_geom_bond_distance
S1 O3 1.423(5)
S1 O2 1.432(4)
S1 N1 1.627(5)
S1 C4 1.758(5)
S2 O7 1.416(4)
S2 O6 1.427(4)
S2 N4 1.624(5)
S2 C30 1.762(5)
S3 O11 1.418(4)
S3 O10 1.429(4)
S3 N7 1.624(5)
S3 C56 1.758(5)
O1 C7 1.366(5)
O1 C8 1.425(7)
O4 C17 1.395(5)
O4 C18 1.447(6)
O5 C33 1.364(6)
O5 C34 1.439(7)
O8 C43 1.392(5)
O8 C44 1.439(5)
O9 C59 1.363(6)
O9 C60 1.425(7)
O12 C69 1.388(5)
O12 C70 1.448(6)
O13 C79 1.266(15)
O14 C80 1.379(15)
O14 H14 0.9310
O15 C81 1.278(15)
O16 C82 1.363(15)
O16 H16 0.9507
O17 C83 1.280(15)
O18 C84 1.384(15)
O18 H18 0.9414
N1 C9 1.443(9)
N1 C10 1.457(9)
N2 C19 1.326(6)
N2 C20 1.372(7)
N3 C19 1.346(6)
N3 C21 1.376(7)
N3 C22 1.462(7)
N4 C35 1.435(9)
N4 C36 1.459(9)
N5 C45 1.317(6)
N5 C46 1.371(7)
N6 C45 1.338(6)
N6 C47 1.372(7)
N6 C48 1.465(7)
N7 C61 1.437(9)
N7 C62 1.474(9)
N8 C71 1.332(6)
N8 C72 1.366(7)
N9 C71 1.351(6)
N9 C73 1.371(7)
N9 C74 1.455(7)
C1 C2 1.497(6)
C1 C68 1.524(6)
C1 H1A 0.9600
C1 H1B 0.9600
C2 C3 1.370(6)
C2 C7 1.406(6)
C3 C4 1.382(6)
C3 H3 0.9600
C4 C5 1.401(7)
C5 C6 1.376(6)
C5 H5 0.9601
C6 C7 1.401(6)
C6 C11 1.512(6)
C8 H8A 0.9601
C8 H8B 0.9601
C8 H8C 0.9600
C9 H9A 0.9603
C9 H9B 0.9600
C9 H9C 0.9598
C10 H10A 0.9601
C10 H10B 0.9600
C10 H10C 0.9597
C11 C12 1.527(6)
C11 H11A 0.9600
C11 H11B 0.9600
C12 C13 1.386(7)
C12 C17 1.394(6)
C13 C14 1.391(7)
C13 H13 0.9597
C14 C15 1.381(6)
C14 C23 1.536(7)
C15 C16 1.395(6)
C15 H15 0.9599
C16 C17 1.381(6)
C16 C27 1.522(6)
C18 C19 1.474(7)
C18 H18A 0.9600
C18 H18B 0.9599
C20 C21 1.345(8)
C20 H20 0.9599
C21 H21 0.9601
C22 H22A 0.9600
C22 H22B 0.9599
C22 H22C 0.9601
C23 C24 1.510(9)
C23 C26 1.510(8)
C23 C25 1.528(11)
C24 H24A 0.9600
C24 H24B 0.9602
C24 H24C 0.9598
C25 H25A 0.9601
C25 H25B 0.9600
C25 H25C 0.9599
C26 H26A 0.9598
C26 H26B 0.9600
C26 H26C 0.9600
C27 C28 1.499(6)
C27 H27A 0.9599
C27 H27B 0.9601
C28 C29 1.376(6)
C28 C33 1.408(6)
C29 C30 1.381(6)
C29 H29 0.9598
C30 C31 1.394(7)
C31 C32 1.384(7)
C31 H31 0.9601
C32 C33 1.391(6)
C32 C37 1.510(6)
C34 H34A 0.9599
C34 H34B 0.9599
C34 H34C 0.9598
C35 H35A 0.9597
C35 H35B 0.9599
C35 H35C 0.9602
C36 H36A 0.9601
C36 H36B 0.9600
C36 H36C 0.9598
C37 C38 1.537(6)
C37 H37A 0.9598
C37 H37B 0.9601
C38 C39 1.385(6)
C38 C43 1.394(6)
C39 C40 1.386(7)
C39 H39 0.9599
C40 C41 1.388(7)
C40 C49 1.530(7)
C41 C42 1.395(6)
C41 H41 0.9601
C42 C43 1.392(6)
C42 C53 1.517(6)
C44 C45 1.489(7)
C44 H44A 0.9601
C44 H44B 0.9602
C46 C47 1.355(8)
C46 H46 0.9601
C47 H47 0.9598
C48 H48A 0.9599
C48 H48B 0.9600
C48 H48C 0.9601
C49 C50 1.493(10)
C49 C51 1.512(11)
C49 C52 1.513(8)
C50 H50A 0.9602
C50 H50B 0.9599
C50 H50C 0.9603
C51 H51A 0.9600
C51 H51B 0.9602
C51 H51C 0.9597
C52 H52A 0.9599
C52 H52B 0.9600
C52 H52C 0.9601
C53 C54 1.510(6)
C53 H53A 0.9601
C53 H53B 0.9599
C54 C55 1.379(6)
C54 C59 1.407(7)
C55 C56 1.381(6)
C55 H55 0.9601
C56 C57 1.386(7)
C57 C58 1.393(7)
C57 H57 0.9601
C58 C59 1.394(6)
C58 C63 1.507(7)
C60 H60A 0.9601
C60 H60B 0.9600
C60 H60C 0.9599
C61 H61A 0.9601
C61 H61B 0.9598
C61 H61C 0.9600
C62 H62A 0.9602
C62 H62B 0.9600
C62 H62C 0.9598
C63 C64 1.520(6)
C63 H63A 0.9601
C63 H63B 0.9598
C64 C65 1.379(6)
C64 C69 1.399(6)
C65 C66 1.396(6)
C65 H65 0.9603
C66 C67 1.385(7)
C66 C75 1.527(7)
C67 C68 1.401(7)
C67 H67 0.9600
C68 C69 1.388(6)
C70 C71 1.469(7)
C70 H70A 0.9601
C70 H70B 0.9597
C72 C73 1.352(8)
C72 H72 0.9601
C73 H73 0.9600
C74 H74A 0.9601
C74 H74B 0.9599
C74 H74C 0.9601
C75 C76 1.496(9)
C75 C78 1.525(8)
C75 C77 1.536(11)
C76 H76A 0.9602
C76 H76B 0.9599
C76 H76C 0.9599
C77 H77A 0.9600
C77 H77B 0.9599
C77 H77C 0.9599
C78 H78A 0.9602
C78 H78B 0.9600
C78 H78C 0.9601
C80 H80A 0.9599
C80 H80B 0.9601
C80 H80C 0.9599
C82 H82A 0.9600
C82 H82B 0.9600
C82 H82C 0.9600
C84 H84A 0.9601
C84 H84B 0.9602
C84 H84C 0.9600
